data_4071666
loop_
_publ_author_name
'Beweries, Torsten'
'Burlakov, Vladimir V.'
'Peitz, Stephan'
'Arndt, Perdita'
'Baumann, Wolfgang'
'Spannenberg, Anke'
'Rosenthal, Uwe'

_publ_section_title
;
 Synthesis and Reactions of Cp*2Hf(\h2-PhC2SiMe3) with Water and Carbon
 Dioxide&#x2020;
;
_journal_issue 15
_journal_name_full Organometallics
_journal_page_first 3954
_journal_paper_doi 10.1021/om8003064
_journal_volume 27
_journal_year 2008
_chemical_formula_sum 'C31 H44 Hf Si'
_chemical_formula_weight 623.24
_chemical_name_systematic
; 
 ? 
;
_space_group_IT_number 2
_symmetry_cell_setting triclinic
_symmetry_space_group_name_Hall '-P 1'
_symmetry_space_group_name_H-M 'P -1'
_atom_sites_solution_hydrogens geom
_atom_sites_solution_primary direct
_atom_sites_solution_secondary difmap
_audit_creation_method SHELXL-97
_cell_angle_alpha 83.09(3)
_cell_angle_beta 72.17(3)
_cell_angle_gamma 72.66(3)
_cell_formula_units_Z 2
_cell_length_a 9.7031(19)
_cell_length_b 10.366(2)
_cell_length_c 15.583(3)
_cell_measurement_reflns_used 46595
_cell_measurement_temperature 200(2)
_cell_measurement_theta_max 29.57
_cell_measurement_theta_min 2.06
_cell_volume 1423.6(6)
_computing_data_collection STOE-X-AREA
_computing_molecular_graphics XP
_computing_structure_refinement 'SHELXL-97 (Sheldrick, 1997)'
_computing_structure_solution 'SHELXS-97 (Sheldrick, 1990)'
_diffrn_ambient_temperature 200(2)
_diffrn_measured_fraction_theta_full 1.000
_diffrn_measured_fraction_theta_max 1.000
_diffrn_measurement_device_type 'STOE-IPDS II'
_diffrn_radiation_monochromator graphite
_diffrn_radiation_source 'fine-focus sealed tube'
_diffrn_radiation_type MoK\a
_diffrn_radiation_wavelength 0.71073
_diffrn_reflns_av_R_equivalents 0.0312
_diffrn_reflns_av_sigmaI/netI 0.0228
_diffrn_reflns_limit_h_max 11
_diffrn_reflns_limit_h_min -11
_diffrn_reflns_limit_k_max 12
_diffrn_reflns_limit_k_min -12
_diffrn_reflns_limit_l_max 19
_diffrn_reflns_limit_l_min -19
_diffrn_reflns_number 20436
_diffrn_reflns_theta_full 26.00
_diffrn_reflns_theta_max 26.00
_diffrn_reflns_theta_min 2.06
_exptl_absorpt_coefficient_mu 3.722
_exptl_absorpt_correction_T_max 0.4762
_exptl_absorpt_correction_T_min 0.2880
_exptl_absorpt_correction_type numerical
_exptl_crystal_colour dark-blue
_exptl_crystal_density_diffrn 1.454
_exptl_crystal_density_method 'not measured'
_exptl_crystal_description prism
_exptl_crystal_F_000 632
_exptl_crystal_size_max 0.3
_exptl_crystal_size_mid 0.3
_exptl_crystal_size_min 0.2
_refine_diff_density_max 0.425
_refine_diff_density_min -0.859
_refine_diff_density_rms 0.062
_refine_ls_extinction_method none
_refine_ls_goodness_of_fit_ref 1.048
_refine_ls_hydrogen_treatment constr
_refine_ls_matrix_type full
_refine_ls_number_parameters 298
_refine_ls_number_reflns 5597
_refine_ls_number_restraints 0
_refine_ls_restrained_S_all 1.048
_refine_ls_R_factor_all 0.0166
_refine_ls_R_factor_gt 0.0144
_refine_ls_shift/su_max 0.001
_refine_ls_shift/su_mean 0.000
_refine_ls_structure_factor_coef Fsqd
_refine_ls_weighting_details 'calc w=1/[\s^2^(Fo^2^)+(0.0216P)^2^+0.1536P] where P=(Fo^2^+2Fc^2^)/3'
_refine_ls_weighting_scheme calc
_refine_ls_wR_factor_gt 0.0366
_refine_ls_wR_factor_ref 0.0371
_reflns_number_gt 5270
_reflns_number_total 5597
_reflns_threshold_expression >2sigma(I)
_cod_data_source_file om8003064-file001.cif
_cod_data_source_block ks600
_cod_original_cell_volume 1423.5(5)
_cod_original_sg_symbol_H-M P-1
_cod_database_code 4071666

loop_
_symmetry_equiv_pos_as_xyz
'x, y, z'
'-x, -y, -z'

loop_
_atom_site_label
_atom_site_type_symbol
_atom_site_fract_x
_atom_site_fract_y
_atom_site_fract_z
_atom_site_U_iso_or_equiv
_atom_site_adp_type
_atom_site_occupancy
_atom_site_symmetry_multiplicity
_atom_site_calc_flag
_atom_site_refinement_flags
C1 C 0.0637(2) 0.3375(2) 0.80433(13) 0.0216(4) Uani 1 1 d .
C2 C 0.0930(2) 0.4392(2) 0.74725(13) 0.0222(4) Uani 1 1 d .
C3 C -0.0720(2) 0.3139(2) 0.87095(13) 0.0239(4) Uani 1 1 d .
C4 C -0.2173(3) 0.3827(3) 0.86821(15) 0.0327(5) Uani 1 1 d .
H4A H -0.2314 0.4502 0.8223 0.039 Uiso 1 1 calc R
C5 C -0.3428(3) 0.3553(3) 0.93115(17) 0.0423(6) Uani 1 1 d .
H5A H -0.4410 0.4030 0.9273 0.051 Uiso 1 1 calc R
C6 C -0.3254(3) 0.2598(3) 0.99861(18) 0.0448(7) Uani 1 1 d .
H6A H -0.4113 0.2420 1.0420 0.054 Uiso 1 1 calc R
C7 C -0.1830(3) 0.1897(3) 1.00328(19) 0.0504(7) Uani 1 1 d .
H7A H -0.1703 0.1238 1.0503 0.060 Uiso 1 1 calc R
C8 C -0.0581(3) 0.2153(3) 0.93947(18) 0.0400(6) Uani 1 1 d .
H8A H 0.0396 0.1644 0.9424 0.048 Uiso 1 1 calc R
C9 C 0.1292(3) 0.6792(3) 0.61774(17) 0.0404(6) Uani 1 1 d .
H9A H 0.2265 0.6670 0.6288 0.061 Uiso 1 1 calc R
H9B H 0.0842 0.7754 0.6066 0.061 Uiso 1 1 calc R
H9C H 0.1441 0.6284 0.5650 0.061 Uiso 1 1 calc R
C10 C -0.0469(3) 0.7290(3) 0.81448(17) 0.0454(7) Uani 1 1 d .
H10A H 0.0433 0.7180 0.8336 0.068 Uiso 1 1 calc R
H10B H -0.1255 0.7053 0.8651 0.068 Uiso 1 1 calc R
H10C H -0.0834 0.8232 0.7948 0.068 Uiso 1 1 calc R
C11 C -0.1807(3) 0.6454(3) 0.6886(2) 0.0483(7) Uani 1 1 d .
H11A H -0.2543 0.6147 0.7390 0.072 Uiso 1 1 calc R
H11B H -0.1613 0.5950 0.6349 0.072 Uiso 1 1 calc R
H11C H -0.2206 0.7422 0.6762 0.072 Uiso 1 1 calc R
C12 C 0.3920(2) 0.2231(2) 0.87043(13) 0.0242(4) Uani 1 1 d .
C13 C 0.3262(2) 0.3648(2) 0.86717(13) 0.0212(4) Uani 1 1 d .
C14 C 0.4120(2) 0.4187(2) 0.78823(13) 0.0224(4) Uani 1 1 d .
C15 C 0.5337(2) 0.3106(2) 0.74351(14) 0.0237(4) Uani 1 1 d .
C16 C 0.5225(2) 0.1905(2) 0.79545(14) 0.0263(4) Uani 1 1 d .
C17 C 0.3487(3) 0.1278(3) 0.94725(16) 0.0385(6) Uani 1 1 d .
H17A H 0.4003 0.1281 0.9923 0.058 Uiso 1 1 calc R
H17B H 0.3779 0.0363 0.9248 0.058 Uiso 1 1 calc R
H17C H 0.2395 0.1566 0.9749 0.058 Uiso 1 1 calc R
C18 C 0.1952(3) 0.4441(2) 0.93741(14) 0.0302(5) Uani 1 1 d .
H18A H 0.2313 0.4702 0.9832 0.045 Uiso 1 1 calc R
H18B H 0.1263 0.3887 0.9658 0.045 Uiso 1 1 calc R
H18C H 0.1422 0.5256 0.9093 0.045 Uiso 1 1 calc R
C19 C 0.3946(3) 0.5653(2) 0.76372(16) 0.0327(5) Uani 1 1 d .
H19A H 0.4492 0.6006 0.7946 0.049 Uiso 1 1 calc R
H19B H 0.2875 0.6150 0.7821 0.049 Uiso 1 1 calc R
H19C H 0.4355 0.5765 0.6983 0.049 Uiso 1 1 calc R
C20 C 0.6635(3) 0.3299(3) 0.66530(16) 0.0370(6) Uani 1 1 d .
H20A H 0.7414 0.3440 0.6880 0.055 Uiso 1 1 calc R
H20B H 0.6280 0.4090 0.6284 0.055 Uiso 1 1 calc R
H20C H 0.7055 0.2494 0.6285 0.055 Uiso 1 1 calc R
C21 C 0.6432(3) 0.0585(3) 0.78807(18) 0.0405(6) Uani 1 1 d .
H21A H 0.7125 0.0623 0.8215 0.061 Uiso 1 1 calc R
H21B H 0.6990 0.0422 0.7245 0.061 Uiso 1 1 calc R
H21C H 0.5970 -0.0150 0.8133 0.061 Uiso 1 1 calc R
C22 C 0.3556(3) 0.0443(2) 0.66719(14) 0.0289(5) Uani 1 1 d .
C23 C 0.2068(3) 0.1162(2) 0.66459(15) 0.0287(5) Uani 1 1 d .
C24 C 0.2162(3) 0.2258(2) 0.60232(14) 0.0271(5) Uani 1 1 d .
C25 C 0.3697(2) 0.2235(2) 0.56698(13) 0.0260(5) Uani 1 1 d .
C26 C 0.4570(2) 0.1084(2) 0.60436(14) 0.0270(5) Uani 1 1 d .
C27 C 0.3944(3) -0.0873(2) 0.71796(19) 0.0460(7) Uani 1 1 d .
H27A H 0.4118 -0.1622 0.6796 0.069 Uiso 1 1 calc R
H27B H 0.3110 -0.0900 0.7723 0.069 Uiso 1 1 calc R
H27C H 0.4857 -0.0957 0.7352 0.069 Uiso 1 1 calc R
C28 C 0.0670(3) 0.0716(3) 0.71029(18) 0.0439(6) Uani 1 1 d .
H28A H 0.0545 0.0116 0.6709 0.066 Uiso 1 1 calc R
H28B H -0.0209 0.1510 0.7226 0.066 Uiso 1 1 calc R
H28C H 0.0762 0.0231 0.7672 0.066 Uiso 1 1 calc R
C29 C 0.0866(3) 0.3188(3) 0.57306(17) 0.0420(6) Uani 1 1 d .
H29A H 0.0752 0.2806 0.5219 0.063 Uiso 1 1 calc R
H29B H 0.1056 0.4072 0.5550 0.063 Uiso 1 1 calc R
H29C H -0.0059 0.3294 0.6232 0.063 Uiso 1 1 calc R
C30 C 0.4303(3) 0.3195(3) 0.49581(16) 0.0417(6) Uani 1 1 d .
H30A H 0.4516 0.2846 0.4360 0.063 Uiso 1 1 calc R
H30B H 0.5233 0.3286 0.5037 0.063 Uiso 1 1 calc R
H30C H 0.3556 0.4082 0.5012 0.063 Uiso 1 1 calc R
C31 C 0.6245(3) 0.0518(3) 0.56917(17) 0.0404(6) Uani 1 1 d .
H31A H 0.6479 -0.0083 0.5196 0.061 Uiso 1 1 calc R
H31B H 0.6641 0.0007 0.6177 0.061 Uiso 1 1 calc R
H31C H 0.6709 0.1260 0.5472 0.061 Uiso 1 1 calc R
Hf1 Hf 0.298982(9) 0.270570(8) 0.731207(5) 0.01770(3) Uani 1 1 d .
Si1 Si 0.00033(7) 0.61559(6) 0.71890(4) 0.02647(13) Uani 1 1 d .

loop_
_atom_site_aniso_label
_atom_site_aniso_U_11
_atom_site_aniso_U_22
_atom_site_aniso_U_33
_atom_site_aniso_U_23
_atom_site_aniso_U_13
_atom_site_aniso_U_12
C1 0.0201(10) 0.0216(10) 0.0230(9) -0.0049(8) -0.0059(7) -0.0042(8)
C2 0.0181(9) 0.0219(10) 0.0245(9) -0.0041(8) -0.0056(7) -0.0017(8)
C3 0.0214(10) 0.0257(11) 0.0253(10) -0.0072(8) -0.0036(8) -0.0080(8)
C4 0.0256(11) 0.0455(14) 0.0290(11) -0.0019(10) -0.0086(9) -0.0118(10)
C5 0.0221(12) 0.0654(18) 0.0415(13) -0.0105(12) -0.0052(9) -0.0156(12)
C6 0.0357(14) 0.0600(18) 0.0409(13) -0.0060(12) 0.0034(10) -0.0296(13)
C7 0.0465(16) 0.0523(17) 0.0487(15) 0.0153(13) -0.0051(12) -0.0235(14)
C8 0.0305(13) 0.0364(14) 0.0470(14) 0.0079(11) -0.0059(10) -0.0092(11)
C9 0.0396(14) 0.0395(14) 0.0380(13) 0.0106(11) -0.0102(10) -0.0103(11)
C10 0.0560(17) 0.0266(13) 0.0408(13) -0.0057(10) -0.0096(12) 0.0048(12)
C11 0.0342(14) 0.0416(15) 0.0685(18) 0.0155(13) -0.0246(13) -0.0059(12)
C12 0.0273(11) 0.0217(10) 0.0257(10) 0.0015(8) -0.0118(8) -0.0063(9)
C13 0.0206(10) 0.0220(10) 0.0225(9) -0.0025(8) -0.0082(7) -0.0052(8)
C14 0.0227(10) 0.0208(10) 0.0265(10) -0.0012(8) -0.0098(8) -0.0072(8)
C15 0.0177(10) 0.0259(11) 0.0286(10) -0.0039(8) -0.0063(8) -0.0068(8)
C16 0.0224(10) 0.0230(11) 0.0340(11) -0.0029(8) -0.0122(8) -0.0017(9)
C17 0.0439(14) 0.0348(13) 0.0363(12) 0.0127(10) -0.0162(10) -0.0106(11)
C18 0.0308(11) 0.0322(12) 0.0243(10) -0.0081(9) -0.0048(8) -0.0044(9)
C19 0.0383(13) 0.0237(11) 0.0410(12) 0.0016(9) -0.0150(10) -0.0132(10)
C20 0.0261(12) 0.0456(14) 0.0385(12) -0.0064(11) -0.0005(9) -0.0160(11)
C21 0.0333(13) 0.0293(13) 0.0544(15) -0.0049(11) -0.0190(11) 0.0060(10)
C22 0.0356(12) 0.0184(10) 0.0319(11) -0.0082(8) -0.0053(9) -0.0077(9)
C23 0.0285(11) 0.0273(11) 0.0321(11) -0.0124(9) -0.0027(9) -0.0121(9)
C24 0.0279(11) 0.0291(11) 0.0259(10) -0.0097(8) -0.0079(8) -0.0064(9)
C25 0.0296(11) 0.0287(11) 0.0206(9) -0.0067(8) -0.0025(8) -0.0120(9)
C26 0.0243(11) 0.0270(11) 0.0280(10) -0.0123(9) -0.0026(8) -0.0054(9)
C27 0.0585(17) 0.0217(12) 0.0545(16) -0.0024(11) -0.0143(13) -0.0075(12)
C28 0.0401(14) 0.0471(16) 0.0501(15) -0.0147(12) -0.0004(11) -0.0280(13)
C29 0.0392(14) 0.0505(16) 0.0409(13) -0.0104(12) -0.0215(11) -0.0053(12)
C30 0.0477(15) 0.0492(16) 0.0279(11) 0.0023(11) -0.0039(10) -0.0212(13)
C31 0.0273(12) 0.0445(15) 0.0427(13) -0.0201(11) -0.0016(10) -0.0018(11)
Hf1 0.01619(4) 0.01563(5) 0.02005(4) -0.00264(3) -0.00368(3) -0.00335(3)
Si1 0.0233(3) 0.0214(3) 0.0307(3) 0.0014(2) -0.0071(2) -0.0017(2)

loop_
_atom_type_symbol
_atom_type_description
_atom_type_scat_dispersion_real
_atom_type_scat_dispersion_imag
_atom_type_scat_source
C C 0.0033 0.0016 'International Tables Vol C Tables 4.2.6.8 and 6.1.1.4'
H H 0.0000 0.0000 'International Tables Vol C Tables 4.2.6.8 and 6.1.1.4'
Si Si 0.0817 0.0704 'International Tables Vol C Tables 4.2.6.8 and 6.1.1.4'
Hf Hf -0.5830 6.1852 'International Tables Vol C Tables 4.2.6.8 and 6.1.1.4'

loop_
_geom_angle_atom_site_label_1
_geom_angle_atom_site_label_2
_geom_angle_atom_site_label_3
_geom_angle
C2 C1 C3 134.76(19)
C2 C1 Hf1 73.89(12)
C3 C1 Hf1 151.30(15)
C1 C2 Si1 140.09(16)
C1 C2 Hf1 70.42(12)
Si1 C2 Hf1 149.19(12)
C4 C3 C8 116.8(2)
C4 C3 C1 123.2(2)
C8 C3 C1 120.0(2)
C3 C4 C5 121.6(2)
C6 C5 C4 120.3(2)
C5 C6 C7 119.7(2)
C6 C7 C8 120.0(3)
C7 C8 C3 121.8(2)
C13 C12 C16 108.03(19)
C13 C12 C17 126.1(2)
C16 C12 C17 125.1(2)
C13 C12 Hf1 74.31(12)
C16 C12 Hf1 73.82(12)
C17 C12 Hf1 125.79(17)
C14 C13 C12 107.86(18)
C14 C13 C18 126.04(19)
C12 C13 C18 126.01(19)
C14 C13 Hf1 72.00(12)
C12 C13 Hf1 73.32(12)
C18 C13 Hf1 123.17(15)
C13 C14 C15 108.20(18)
C13 C14 C19 126.00(19)
C15 C14 C19 125.08(19)
C13 C14 Hf1 75.50(12)
C15 C14 Hf1 73.19(12)
C19 C14 Hf1 124.97(15)
C16 C15 C14 107.67(18)
C16 C15 C20 127.37(19)
C14 C15 C20 124.0(2)
C16 C15 Hf1 75.28(13)
C14 C15 Hf1 73.73(12)
C20 C15 Hf1 125.38(15)
C15 C16 C12 108.18(18)
C15 C16 C21 126.7(2)
C12 C16 C21 123.6(2)
C15 C16 Hf1 72.11(12)
C12 C16 Hf1 73.71(12)
C21 C16 Hf1 131.27(16)
C26 C22 C23 108.0(2)
C26 C22 C27 127.3(2)
C23 C22 C27 124.2(2)
C26 C22 Hf1 75.48(12)
C23 C22 Hf1 73.47(12)
C27 C22 Hf1 123.86(16)
C24 C23 C22 108.1(2)
C24 C23 C28 125.7(2)
C22 C23 C28 125.7(2)
C24 C23 Hf1 74.25(13)
C22 C23 Hf1 73.46(13)
C28 C23 Hf1 124.67(15)
C23 C24 C25 108.0(2)
C23 C24 C29 125.0(2)
C25 C24 C29 126.7(2)
C23 C24 Hf1 73.15(13)
C25 C24 Hf1 73.28(12)
C29 C24 Hf1 123.89(15)
C24 C25 C26 108.40(19)
C24 C25 C30 125.5(2)
C26 C25 C30 125.9(2)
C24 C25 Hf1 73.99(12)
C26 C25 Hf1 75.30(12)
C30 C25 Hf1 121.03(16)
C22 C26 C25 107.44(19)
C22 C26 C31 126.6(2)
C25 C26 C31 124.9(2)
C22 C26 Hf1 71.91(11)
C25 C26 Hf1 72.11(11)
C31 C26 Hf1 130.64(16)
C1 Hf1 C2 35.69(8)
C1 Hf1 C15 134.43(7)
C2 Hf1 C15 119.81(8)
C1 Hf1 C22 109.77(8)
C2 Hf1 C22 128.08(8)
C15 Hf1 C22 110.66(8)
C1 Hf1 C23 81.89(8)
C2 Hf1 C23 95.01(8)
C15 Hf1 C23 142.53(7)
C22 Hf1 C23 33.07(8)
C1 Hf1 C14 102.81(8)
C2 Hf1 C14 88.51(8)
C15 Hf1 C14 33.08(7)
C22 Hf1 C14 143.23(7)
C23 Hf1 C14 175.23(7)
C1 Hf1 C25 118.76(8)
C2 Hf1 C25 102.05(8)
C15 Hf1 C25 101.61(7)
C22 Hf1 C25 54.34(8)
C23 Hf1 C25 54.26(7)
C14 Hf1 C25 121.84(7)
C1 Hf1 C24 87.20(8)
C2 Hf1 C24 80.82(8)
C15 Hf1 C24 134.17(7)
C22 Hf1 C24 54.36(8)
C23 Hf1 C24 32.59(8)
C14 Hf1 C24 145.76(7)
C25 Hf1 C24 32.73(7)
C1 Hf1 C12 95.21(8)
C2 Hf1 C12 112.96(8)
C15 Hf1 C12 54.22(7)
C22 Hf1 C12 105.44(8)
C23 Hf1 C12 126.86(8)
C14 Hf1 C12 54.01(7)
C25 Hf1 C12 144.08(7)
C24 Hf1 C12 158.78(7)
C1 Hf1 C16 127.68(7)
C2 Hf1 C16 138.38(7)
C15 Hf1 C16 32.60(7)
C22 Hf1 C16 91.71(8)
C23 Hf1 C16 123.60(8)
C14 Hf1 C16 54.04(7)
C25 Hf1 C16 112.60(8)
C24 Hf1 C16 140.13(7)
C12 Hf1 C16 32.47(7)
C1 Hf1 C26 135.80(8)
C2 Hf1 C26 133.24(8)
C15 Hf1 C26 89.66(7)
C22 Hf1 C26 32.61(7)
C23 Hf1 C26 54.16(7)
C14 Hf1 C26 121.08(7)
C25 Hf1 C26 32.59(7)
C24 Hf1 C26 53.98(7)
C12 Hf1 C26 113.75(7)
C16 Hf1 C26 86.21(7)
C1 Hf1 C13 81.61(8)
C2 Hf1 C13 85.25(8)
C15 Hf1 C13 54.20(7)
C22 Hf1 C13 137.76(7)
C23 Hf1 C13 150.94(7)
C14 Hf1 C13 32.50(7)
C25 Hf1 C13 153.92(7)
C24 Hf1 C13 166.07(7)
C12 Hf1 C13 32.36(7)
C16 Hf1 C13 53.63(7)
C26 Hf1 C13 139.45(7)
C2 Si1 C10 111.33(11)
C2 Si1 C9 109.65(11)
C10 Si1 C9 108.48(14)
C2 Si1 C11 116.61(12)
C10 Si1 C11 105.44(14)
C9 Si1 C11 104.87(13)

loop_
_geom_bond_atom_site_label_1
_geom_bond_atom_site_label_2
_geom_bond_distance
C1 C2 1.334(3)
C1 C3 1.472(3)
C1 Hf1 2.155(2)
C2 Si1 1.849(2)
C2 Hf1 2.197(2)
C3 C4 1.389(3)
C3 C8 1.395(3)
C4 C5 1.390(3)
C5 C6 1.368(4)
C6 C7 1.376(4)
C7 C8 1.385(4)
C9 Si1 1.876(3)
C10 Si1 1.869(3)
C11 Si1 1.885(3)
C12 C13 1.418(3)
C12 C16 1.420(3)
C12 C17 1.497(3)
C12 Hf1 2.538(2)
C13 C14 1.416(3)
C13 C18 1.493(3)
C13 Hf1 2.551(2)
C14 C15 1.425(3)
C14 C19 1.493(3)
C14 Hf1 2.506(2)
C15 C16 1.415(3)
C15 C20 1.505(3)
C15 Hf1 2.499(2)
C16 C21 1.502(3)
C16 Hf1 2.540(2)
C22 C26 1.418(3)
C22 C23 1.424(3)
C22 C27 1.498(3)
C22 Hf1 2.502(2)
C23 C24 1.408(3)
C23 C28 1.505(3)
C23 Hf1 2.502(2)
C24 C25 1.415(3)
C24 C29 1.497(3)
C24 Hf1 2.516(2)
C25 C26 1.419(3)
C25 C30 1.500(3)
C25 Hf1 2.507(2)
C26 C31 1.500(3)
C26 Hf1 2.548(2)
